data_7158483
loop_
_publ_author_name
'Xu, Lichun'
'Ma, Zhongxiao'
'Hu, Xi'
'Zhang, Xin'
'Gao, Shulin'
'Liang, Deqiang'
'Wang, Baoling'
'Li, Weili'
'Li, Yanni'

_publ_section_title
;
 Electroreductive synthesis of polyfunctionalized pyridin-2-ones from
 acetoacetanilides and carbon disulfide with oxygen evolution.
;
_journal_issue 5
_journal_name_full 'Organic &amp; biomolecular chemistry'
_journal_page_first 1013
_journal_page_last 1018
_journal_paper_doi 10.1039/d1ob02379a
_journal_volume 20
_journal_year 2022
_chemical_formula_moiety 'C21 H18 N2 O3'
_chemical_formula_sum 'C21 H18 N2 O3'
_chemical_formula_weight 346.37
_chemical_name_systematic 5-acetyl-2-methyl-6-oxo-N,1-diphenyl-1,6-dihydropyridine-3-carboxamide
_space_group_crystal_system triclinic
_space_group_IT_number 2
_space_group_name_Hall '-P 1'
_space_group_name_H-M_alt 'P -1'
_atom_sites_solution_hydrogens geom
_atom_sites_solution_primary direct
_atom_sites_solution_secondary difmap
_audit_creation_date 2019-09-11
_audit_creation_method
;
  Olex2 1.2
  (compiled Apr 23 2013 17:54:37, GUI svn.r4466)
;
_audit_update_record
;
2021-10-07 deposited with the CCDC.	2022-01-07 downloaded from the CCDC.
;
_cell_angle_alpha 92.542(8)
_cell_angle_beta 98.729(10)
_cell_angle_gamma 97.055(9)
_cell_formula_units_Z 2
_cell_length_a 8.1439(10)
_cell_length_b 9.6588(8)
_cell_length_c 11.5840(13)
_cell_measurement_reflns_used 2034
_cell_measurement_temperature 293(2)
_cell_measurement_theta_max 70.5730
_cell_measurement_theta_min 3.8780
_cell_volume 891.98(17)
_computing_cell_refinement 'CrysAlisPro 1.171.40.53 (Rigaku OD, 2019)'
_computing_data_collection 'CrysAlisPro 1.171.40.53 (Rigaku OD, 2019)'
_computing_data_reduction 'CrysAlisPro 1.171.40.53 (Rigaku OD, 2019)'
_computing_molecular_graphics
;
O. V. Dolomanov, L. J. Bourhis, R. J. Gildea, J. A. K. Howard and H. Puschmann,
OLEX2: a complete structure solution, refinement and analysis program.
J. Appl. Cryst. (2009). 42, 339-341.
;
_computing_publication_material
;
O. V. Dolomanov, L. J. Bourhis, R. J. Gildea, J. A. K. Howard and H. Puschmann,
OLEX2: a complete structure solution, refinement and analysis program.
J. Appl. Cryst. (2009). 42, 339-341.
;
_computing_structure_refinement
;
XL, G.M. Sheldrick, Acta Cryst.
(2008). A64, 112-122
;
_computing_structure_solution
;
XS, G.M. Sheldrick, Acta Cryst.
(2008). A64, 112-122
;
_diffrn_ambient_temperature 293(2)
_diffrn_detector 'CCD plate'
_diffrn_detector_area_resol_mean 16.0793
_diffrn_detector_type Eos
_diffrn_measured_fraction_theta_full 0.9925
_diffrn_measured_fraction_theta_max 0.9731
_diffrn_measurement_details
;
List of Runs (angles in degrees, time in seconds):

  # Type    Start    End  Width  t~exp~   \w     \q     \k     \f   Frames
#--------------------------------------------------------------------------
  1  \w    -69.00 -43.00   1.00    1.00    --    0.00 -57.00 -90.00   26
  2  \w    -30.00  -4.00   1.00    1.00    --    0.00 -57.00 -90.00   26
  3  \w     -8.00  21.00   1.00    1.00    --    0.00  57.00  30.00   29
  4  \w     39.00  66.00   1.00    1.00    --    0.00  57.00  30.00   27
  5  \w    -16.00  11.00   1.00    1.00    --   54.00 -19.00 -60.00   27
  6  \w      1.00  74.00   1.00    1.00    --   54.00 -57.00 -60.00   73
  7  \w     30.00 126.00   1.00    1.00    --   54.00  37.00 120.00   96
  8  \w     41.00 106.00   1.00    1.00    --   54.00-125.00 150.00   65
  9  \w     16.00  67.00   1.00    1.00    --   54.00 -19.00 -60.00   51
 10  \w     -5.00  39.00   1.00    1.00    --   54.00 -57.00 150.00   44
 11  \w    -10.00  71.00   1.00    1.00    --   54.00 -57.00-150.00   81
 12  \w     66.00 105.00   1.00    1.00    --  108.00-111.00-120.00   39
 13  \w     86.00 175.00   1.00    1.00    --  108.00  37.00   0.00   89
 14  \w    103.00 174.00   1.00    1.00    --  108.00 111.00-180.00   71
 15  \w     65.00 100.00   1.00    1.00    --  108.00 -25.00  90.00   35
 16  \w     73.00 103.00   1.00    1.00    --  108.00-111.00 -30.00   30
 17  \w     88.00 168.00   1.00    1.00    --  108.00  50.00-120.00   80
 18  \w    142.00 172.00   1.00    1.00    --  108.00  50.00 -90.00   30
 19  \w     90.00 124.00   1.00    1.00    --  108.00  50.00 -90.00   34
 20  \w     40.00 126.00   1.00    1.00    --  108.00 -63.00-150.00   86
 21  \w     92.00 173.00   1.00    1.00    --  108.00  50.00 -60.00   81
 22  \w     44.00 108.00   1.00    1.00    --  108.00-111.00  30.00   64
 23  \w     65.00 112.00   1.00    1.00    --  108.00-111.00 120.00   47
 24  \w     37.00  63.00   1.00    1.00    --  108.00-111.00 120.00   26
 25  \w     71.00 116.00   1.00    1.00    --  108.00 178.00 120.00   45
 26  \w     40.00 130.00   1.00    1.00    --  108.00 -63.00  90.00   90
;
_diffrn_measurement_device 'four-circle diffractometer'
_diffrn_measurement_device_type 'SuperNova, Dual, Cu at home/near, Eos'
_diffrn_measurement_method '\w scans'
_diffrn_orient_matrix_type 'CrysAlisPro convention (1999,Acta A55,543-557)'
_diffrn_orient_matrix_UB_11 0.0993267000
_diffrn_orient_matrix_UB_12 0.1158295000
_diffrn_orient_matrix_UB_13 0.0880988000
_diffrn_orient_matrix_UB_21 0.1406800000
_diffrn_orient_matrix_UB_22 0.0159053000
_diffrn_orient_matrix_UB_23 -0.0754755000
_diffrn_orient_matrix_UB_31 -0.0872524000
_diffrn_orient_matrix_UB_32 0.1107549000
_diffrn_orient_matrix_UB_33 -0.0687062000
_diffrn_radiation_monochromator mirror
_diffrn_radiation_probe x-ray
_diffrn_radiation_type 'Cu K\a'
_diffrn_radiation_wavelength 1.54184
_diffrn_reflns_av_R_equivalents 0.0166
_diffrn_reflns_av_unetI/netI 0.0227
_diffrn_reflns_limit_h_max 9
_diffrn_reflns_limit_h_min -9
_diffrn_reflns_limit_k_max 11
_diffrn_reflns_limit_k_min -10
_diffrn_reflns_limit_l_max 10
_diffrn_reflns_limit_l_min -13
_diffrn_reflns_number 5461
_diffrn_reflns_theta_full 67.06
_diffrn_reflns_theta_max 67.07
_diffrn_reflns_theta_min 3.87
_diffrn_source 'micro-focus sealed X-ray tube'
_diffrn_source_type 'SuperNova (Cu) X-ray Source'
_exptl_absorpt_coefficient_mu 0.708
_exptl_absorpt_correction_T_max 1.00000
_exptl_absorpt_correction_T_min 0.85441
_exptl_absorpt_correction_type multi-scan
_exptl_absorpt_process_details
;
CrysAlisPro 1.171.40.53 (Rigaku Oxford Diffraction, 2019)
Empirical absorption correction using spherical harmonics,
 implemented in SCALE3 ABSPACK scaling algorithm.
;
_exptl_crystal_colour colourless
_exptl_crystal_density_diffrn 1.290
_exptl_crystal_density_method 'not measured'
_exptl_crystal_description block
_exptl_crystal_F_000 364
_exptl_crystal_size_max 0.26
_exptl_crystal_size_mid 0.12
_exptl_crystal_size_min 0.11
_refine_diff_density_max 0.208
_refine_diff_density_min -0.160
_refine_diff_density_rms 0.033
_refine_ls_extinction_coef 0.0069(9)
_refine_ls_extinction_expression Fc^*^=kFc[1+0.001xFc^2^\l^3^/sin(2\q)]^-1/4^
_refine_ls_extinction_method SHELXL
_refine_ls_goodness_of_fit_ref 1.031
_refine_ls_hydrogen_treatment mixed
_refine_ls_matrix_type full
_refine_ls_number_parameters 238
_refine_ls_number_reflns 3166
_refine_ls_number_restraints 0
_refine_ls_restrained_S_all 1.031
_refine_ls_R_factor_all 0.0516
_refine_ls_R_factor_gt 0.0427
_refine_ls_shift/su_max 0.000
_refine_ls_shift/su_mean 0.000
_refine_ls_structure_factor_coef Fsqd
_refine_ls_weighting_details 'calc w=1/[\s^2^(Fo^2^)+(0.0635P)^2^+0.1338P] where P=(Fo^2^+2Fc^2^)/3'
_refine_ls_weighting_scheme calc
_refine_ls_wR_factor_gt 0.1144
_refine_ls_wR_factor_ref 0.1247
_reflns_number_gt 2613
_reflns_number_total 3166
_reflns_threshold_expression >2sigma(I)
_cod_data_source_file d1ob02379a2.cif
_cod_data_source_block exp_3536
_cod_depositor_comments 'Adding full bibliography for 7158483.cif.'
_cod_database_code 7158483
_reflns_odcompleteness_completeness 99.25
_reflns_odcompleteness_iscentric 1
_reflns_odcompleteness_theta 66.97
_olex2_refinement_description
;
1. Fixed Uiso
 At 1.2 times of:
  All C(H) groups
 At 1.5 times of:
  All C(H,H,H) groups
2.a Riding coordinates:
 C14(H1A)
2.b Aromatic/amide H refined with riding coordinates:
 C1(H1), C2(H2), C3(H3), C4(H4), C5(H5), C10(H10), C17(H17), C18(H18),
 C19(H19), C20(H20), C21(H21)
2.c Idealised Me refined as rotating group:
 C7(H7A,H7B,H7C), C14(H14A,H14B,H14C)
;
_oxdiff_exptl_absorpt_empirical_details
;
Empirical correction (ABSPACK) includes:
- Absorption correction using spherical harmonics
- Frame scaling
;
_oxdiff_exptl_absorpt_empirical_full_max 1.400
_oxdiff_exptl_absorpt_empirical_full_min 0.791

loop_
_space_group_symop_id
_space_group_symop_operation_xyz
1 'x, y, z'
2 '-x, -y, -z'

loop_
_atom_site_label
_atom_site_type_symbol
_atom_site_fract_x
_atom_site_fract_y
_atom_site_fract_z
_atom_site_U_iso_or_equiv
_atom_site_adp_type
_atom_site_occupancy
_atom_site_symmetry_multiplicity
_atom_site_calc_flag
_atom_site_refinement_flags
_atom_site_disorder_assembly
_atom_site_disorder_group
C1 C 0.0591(2) 0.11040(17) -0.19108(15) 0.0548(4) Uani 1 1 d . . .
H1 H -0.0223 0.1344 -0.1484 0.066 Uiso 1 1 calc R . .
C2 C 0.0178(3) 0.0115(2) -0.28517(18) 0.0684(5) Uani 1 1 d . . .
H2 H -0.0922 -0.0312 -0.3056 0.082 Uiso 1 1 calc R . .
C3 C 0.1377(3) -0.0233(2) -0.34790(18) 0.0754(6) Uani 1 1 d . . .
H3 H 0.1091 -0.0894 -0.4109 0.091 Uiso 1 1 calc R . .
C4 C 0.3000(3) 0.0391(2) -0.31793(19) 0.0810(7) Uani 1 1 d . . .
H4 H 0.3813 0.0150 -0.3606 0.097 Uiso 1 1 calc R . .
C5 C 0.3435(2) 0.1382(2) -0.22428(17) 0.0660(5) Uani 1 1 d . . .
H5 H 0.4535 0.1810 -0.2040 0.079 Uiso 1 1 calc R . .
C6 C 0.2221(2) 0.17201(15) -0.16218(13) 0.0453(4) Uani 1 1 d . . .
C7 C 0.3263(3) 0.08571(17) 0.06218(16) 0.0651(5) Uani 1 1 d . . .
H7A H 0.2155 0.0371 0.0595 0.098 Uiso 1 1 calc R . .
H7B H 0.3928 0.0744 0.1362 0.098 Uiso 1 1 calc R . .
H7C H 0.3769 0.0480 0.0002 0.098 Uiso 1 1 calc R . .
C8 C 0.31648(19) 0.23779(15) 0.04766(13) 0.0441(4) Uani 1 1 d . . .
C9 C 0.35636(19) 0.33930(16) 0.13842(13) 0.0439(4) Uani 1 1 d . . .
C10 C 0.33396(19) 0.47762(16) 0.11479(13) 0.0439(4) Uani 1 1 d . . .
H10 H 0.3589 0.5458 0.1763 0.053 Uiso 1 1 calc R . .
C11 C 0.27712(19) 0.51673(15) 0.00538(13) 0.0426(4) Uani 1 1 d . . .
C12 C 0.25396(18) 0.41617(15) -0.09282(13) 0.0424(4) Uani 1 1 d . . .
C13 C 0.2390(2) 0.66294(16) -0.00792(15) 0.0507(4) Uani 1 1 d . . .
C14 C 0.1414(3) 0.7030(2) -0.11855(19) 0.0767(6) Uani 1 1 d . . .
H14A H 0.1093 0.7942 -0.1062 0.115 Uiso 1 1 calc R . .
H14B H 0.0428 0.6363 -0.1410 0.115 Uiso 1 1 calc R . .
H14C H 0.2094 0.7042 -0.1794 0.115 Uiso 1 1 calc R . .
H1A H 0.5939 0.4629 0.2750 0.092 Uiso 1 1 d R . .
C15 C 0.4118(2) 0.30203(17) 0.26157(14) 0.0489(4) Uani 1 1 d . . .
C16 C 0.6279(2) 0.38277(19) 0.43565(13) 0.0506(4) Uani 1 1 d . . .
C17 C 0.6027(3) 0.2697(2) 0.50285(15) 0.0633(5) Uani 1 1 d . . .
H17 H 0.5196 0.1954 0.4762 0.076 Uiso 1 1 calc R . .
C18 C 0.7034(3) 0.2688(3) 0.61073(16) 0.0751(6) Uani 1 1 d . . .
H18 H 0.6877 0.1924 0.6559 0.090 Uiso 1 1 calc R . .
C19 C 0.8243(3) 0.3767(3) 0.65204(16) 0.0790(7) Uani 1 1 d . . .
H19 H 0.8924 0.3731 0.7237 0.095 Uiso 1 1 calc R . .
C20 C 0.8448(3) 0.4912(3) 0.58678(18) 0.0804(7) Uani 1 1 d . . .
H20 H 0.9249 0.5668 0.6155 0.097 Uiso 1 1 calc R . .
C21 C 0.7469(2) 0.4947(2) 0.47841(16) 0.0675(5) Uani 1 1 d . . .
H21 H 0.7614 0.5723 0.4346 0.081 Uiso 1 1 calc R . .
N1 N 0.54109(18) 0.39051(14) 0.32028(11) 0.0517(4) Uani 1 1 d . . .
N2 N 0.26563(16) 0.27608(12) -0.06358(10) 0.0421(3) Uani 1 1 d . . .
O1 O 0.34416(18) 0.19999(14) 0.30272(11) 0.0736(4) Uani 1 1 d . . .
O2 O 0.22626(16) 0.43930(11) -0.19683(9) 0.0557(3) Uani 1 1 d . . .
O3 O 0.2809(2) 0.74853(13) 0.07472(12) 0.0800(5) Uani 1 1 d . . .

loop_
_atom_site_aniso_label
_atom_site_aniso_U_11
_atom_site_aniso_U_22
_atom_site_aniso_U_33
_atom_site_aniso_U_23
_atom_site_aniso_U_13
_atom_site_aniso_U_12
C1 0.0536(10) 0.0499(9) 0.0576(10) -0.0003(7) 0.0040(8) 0.0005(7)
C2 0.0665(12) 0.0582(11) 0.0689(12) -0.0046(9) -0.0113(10) -0.0072(9)
C3 0.0982(16) 0.0626(12) 0.0563(11) -0.0157(9) -0.0032(11) 0.0004(11)
C4 0.0878(16) 0.0838(14) 0.0702(13) -0.0253(11) 0.0241(11) 0.0029(12)
C5 0.0592(11) 0.0698(12) 0.0650(12) -0.0162(9) 0.0118(9) -0.0030(9)
C6 0.0527(9) 0.0399(7) 0.0401(8) 0.0005(6) 0.0011(7) 0.0019(6)
C7 0.0930(14) 0.0451(9) 0.0559(10) 0.0060(8) 0.0028(10) 0.0144(9)
C8 0.0457(8) 0.0429(8) 0.0426(8) 0.0069(6) 0.0037(6) 0.0044(6)
C9 0.0450(8) 0.0453(8) 0.0395(8) 0.0041(6) 0.0025(6) 0.0029(6)
C10 0.0448(8) 0.0442(8) 0.0398(8) -0.0013(6) 0.0032(6) 0.0004(6)
C11 0.0424(8) 0.0415(8) 0.0415(8) 0.0026(6) 0.0026(6) 0.0011(6)
C12 0.0425(8) 0.0417(8) 0.0395(8) 0.0046(6) 0.0005(6) -0.0011(6)
C13 0.0533(9) 0.0417(8) 0.0544(9) 0.0037(7) 0.0030(7) 0.0022(7)
C14 0.0985(16) 0.0579(11) 0.0708(13) 0.0071(9) -0.0117(11) 0.0292(11)
C15 0.0550(9) 0.0505(9) 0.0396(8) 0.0056(7) 0.0041(7) 0.0032(7)
C16 0.0497(9) 0.0672(10) 0.0351(8) 0.0026(7) 0.0040(7) 0.0121(8)
C17 0.0745(12) 0.0708(11) 0.0431(9) 0.0087(8) 0.0024(8) 0.0108(9)
C18 0.0842(15) 0.1008(16) 0.0444(10) 0.0191(10) 0.0055(10) 0.0282(12)
C19 0.0629(12) 0.133(2) 0.0402(10) 0.0047(11) -0.0015(9) 0.0223(13)
C20 0.0610(12) 0.1202(19) 0.0510(11) -0.0079(12) -0.0039(9) -0.0030(12)
C21 0.0633(12) 0.0856(13) 0.0473(10) 0.0015(9) -0.0005(8) -0.0030(10)
N1 0.0559(8) 0.0566(8) 0.0381(7) 0.0076(6) -0.0009(6) -0.0011(6)
N2 0.0469(7) 0.0387(6) 0.0386(7) 0.0008(5) 0.0035(5) 0.0022(5)
O1 0.0846(10) 0.0724(8) 0.0534(7) 0.0209(6) -0.0027(6) -0.0202(7)
O2 0.0741(8) 0.0497(6) 0.0382(6) 0.0068(5) -0.0011(5) -0.0012(5)
O3 0.1153(12) 0.0456(7) 0.0702(9) -0.0074(6) -0.0140(8) 0.0153(7)

loop_
_atom_type_symbol
_atom_type_description
_atom_type_scat_dispersion_real
_atom_type_scat_dispersion_imag
_atom_type_scat_source
C C 0.0181 0.0091 'International Tables Vol C Tables 4.2.6.8 and 6.1.1.4'
H H 0.0000 0.0000 'International Tables Vol C Tables 4.2.6.8 and 6.1.1.4'
N N 0.0311 0.0180 'International Tables Vol C Tables 4.2.6.8 and 6.1.1.4'
O O 0.0492 0.0322 'International Tables Vol C Tables 4.2.6.8 and 6.1.1.4'

loop_
_geom_angle_atom_site_label_1
_geom_angle_atom_site_label_2
_geom_angle_atom_site_label_3
_geom_angle
_geom_angle_site_symmetry_1
_geom_angle_site_symmetry_3
_geom_angle_publ_flag
C2 C1 H1 120.6 . . ?
C6 C1 H1 120.6 . . ?
C6 C1 C2 118.86(18) . . ?
C1 C2 H2 119.8 . . ?
C3 C2 C1 120.47(18) . . ?
C3 C2 H2 119.8 . . ?
C2 C3 H3 120.0 . . ?
C2 C3 C4 119.97(18) . . ?
C4 C3 H3 120.0 . . ?
C3 C4 H4 119.8 . . ?
C3 C4 C5 120.4(2) . . ?
C5 C4 H4 119.8 . . ?
C4 C5 H5 120.5 . . ?
C6 C5 C4 118.99(18) . . ?
C6 C5 H5 120.5 . . ?
C1 C6 N2 118.95(15) . . ?
C5 C6 C1 121.33(15) . . ?
C5 C6 N2 119.72(14) . . ?
H7A C7 H7B 109.5 . . ?
H7A C7 H7C 109.5 . . ?
H7B C7 H7C 109.5 . . ?
C8 C7 H7A 109.5 . . ?
C8 C7 H7B 109.5 . . ?
C8 C7 H7C 109.5 . . ?
C9 C8 C7 123.84(14) . . ?
N2 C8 C7 116.96(14) . . ?
N2 C8 C9 119.19(13) . . ?
C8 C9 C10 118.53(13) . . ?
C8 C9 C15 120.98(13) . . ?
C10 C9 C15 120.37(14) . . ?
C9 C10 H10 118.5 . . ?
C11 C10 C9 123.01(14) . . ?
C11 C10 H10 118.5 . . ?
C10 C11 C12 119.37(13) . . ?
C10 C11 C13 118.65(14) . . ?
C12 C11 C13 121.97(13) . . ?
N2 C12 C11 115.03(13) . . ?
O2 C12 C11 126.96(14) . . ?
O2 C12 N2 118.01(13) . . ?
C11 C13 C14 120.96(15) . . ?
O3 C13 C11 119.21(15) . . ?
O3 C13 C14 119.73(16) . . ?
C13 C14 H14A 109.5 . . ?
C13 C14 H14B 109.5 . . ?
C13 C14 H14C 109.5 . . ?
H14A C14 H14B 109.5 . . ?
H14A C14 H14C 109.5 . . ?
H14B C14 H14C 109.5 . . ?
N1 C15 C9 113.89(13) . . ?
O1 C15 C9 122.03(14) . . ?
O1 C15 N1 124.07(15) . . ?
C17 C16 N1 123.84(16) . . ?
C21 C16 C17 119.86(16) . . ?
C21 C16 N1 116.27(16) . . ?
C16 C17 H17 120.6 . . ?
C16 C17 C18 118.89(19) . . ?
C18 C17 H17 120.6 . . ?
C17 C18 H18 119.2 . . ?
C19 C18 C17 121.6(2) . . ?
C19 C18 H18 119.2 . . ?
C18 C19 H19 120.4 . . ?
C18 C19 C20 119.26(18) . . ?
C20 C19 H19 120.4 . . ?
C19 C20 H20 119.8 . . ?
C19 C20 C21 120.4(2) . . ?
C21 C20 H20 119.8 . . ?
C16 C21 C20 119.9(2) . . ?
C16 C21 H21 120.0 . . ?
C20 C21 H21 120.0 . . ?
C15 N1 H1A 116.6 . . ?
C15 N1 C16 128.38(14) . . ?
C16 N1 H1A 114.4 . . ?
C8 N2 C6 121.00(12) . . ?
C8 N2 C12 124.05(12) . . ?
C12 N2 C6 114.94(12) . . ?

loop_
_geom_bond_atom_site_label_1
_geom_bond_atom_site_label_2
_geom_bond_distance
_geom_bond_site_symmetry_2
_geom_bond_publ_flag
C1 H1 0.9300 . ?
C1 C2 1.389(2) . ?
C1 C6 1.371(2) . ?
C2 H2 0.9300 . ?
C2 C3 1.367(3) . ?
C3 H3 0.9300 . ?
C3 C4 1.370(3) . ?
C4 H4 0.9300 . ?
C4 C5 1.388(3) . ?
C5 H5 0.9300 . ?
C5 C6 1.370(3) . ?
C6 N2 1.4589(19) . ?
C7 H7A 0.9600 . ?
C7 H7B 0.9600 . ?
C7 H7C 0.9600 . ?
C7 C8 1.496(2) . ?
C8 C9 1.378(2) . ?
C8 N2 1.3735(19) . ?
C9 C10 1.404(2) . ?
C9 C15 1.503(2) . ?
C10 H10 0.9300 . ?
C10 C11 1.368(2) . ?
C11 C12 1.437(2) . ?
C11 C13 1.492(2) . ?
C12 N2 1.4203(19) . ?
C12 O2 1.2273(18) . ?
C13 C14 1.495(2) . ?
C13 O3 1.216(2) . ?
C14 H14A 0.9600 . ?
C14 H14B 0.9600 . ?
C14 H14C 0.9600 . ?
C15 N1 1.346(2) . ?
C15 O1 1.221(2) . ?
C16 C17 1.382(3) . ?
C16 C21 1.379(3) . ?
C16 N1 1.4235(19) . ?
C17 H17 0.9300 . ?
C17 C18 1.388(2) . ?
C18 H18 0.9300 . ?
C18 C19 1.358(3) . ?
C19 H19 0.9300 . ?
C19 C20 1.375(3) . ?
C20 H20 0.9300 . ?
C20 C21 1.385(3) . ?
C21 H21 0.9300 . ?
N1 H1A 0.9880 . ?

loop_
_geom_torsion_atom_site_label_1
_geom_torsion_atom_site_label_2
_geom_torsion_atom_site_label_3
_geom_torsion_atom_site_label_4
_geom_torsion
_geom_torsion_site_symmetry_1
_geom_torsion_site_symmetry_2
_geom_torsion_site_symmetry_3
_geom_torsion_site_symmetry_4
_geom_torsion_publ_flag
C1 C2 C3 C4 0.1(3) . . . . ?
C1 C6 N2 C8 90.50(19) . . . . ?
C1 C6 N2 C12 -90.61(17) . . . . ?
C2 C1 C6 C5 0.2(3) . . . . ?
C2 C1 C6 N2 179.86(15) . . . . ?
C2 C3 C4 C5 -0.2(4) . . . . ?
C3 C4 C5 C6 0.3(4) . . . . ?
C4 C5 C6 C1 -0.2(3) . . . . ?
C4 C5 C6 N2 -179.92(18) . . . . ?
C5 C6 N2 C8 -89.8(2) . . . . ?
C5 C6 N2 C12 89.06(19) . . . . ?
C6 C1 C2 C3 -0.1(3) . . . . ?
C7 C8 C9 C10 -176.81(16) . . . . ?
C7 C8 C9 C15 -0.8(2) . . . . ?
C7 C8 N2 C6 0.5(2) . . . . ?
C7 C8 N2 C12 -178.25(15) . . . . ?
C8 C9 C10 C11 -1.2(2) . . . . ?
C8 C9 C15 N1 137.76(16) . . . . ?
C8 C9 C15 O1 -42.0(2) . . . . ?
C9 C8 N2 C6 -179.94(14) . . . . ?
C9 C8 N2 C12 1.3(2) . . . . ?
C9 C10 C11 C12 -6.2(2) . . . . ?
C9 C10 C11 C13 173.04(14) . . . . ?
C9 C15 N1 C16 -177.24(15) . . . . ?
C10 C9 C15 N1 -46.3(2) . . . . ?
C10 C9 C15 O1 133.89(19) . . . . ?
C10 C11 C12 N2 10.4(2) . . . . ?
C10 C11 C12 O2 -169.35(16) . . . . ?
C10 C11 C13 C14 -166.07(18) . . . . ?
C10 C11 C13 O3 10.2(3) . . . . ?
C11 C12 N2 C6 172.87(13) . . . . ?
C11 C12 N2 C8 -8.3(2) . . . . ?
C12 C11 C13 C14 13.2(3) . . . . ?
C12 C11 C13 O3 -170.57(16) . . . . ?
C13 C11 C12 N2 -168.82(13) . . . . ?
C13 C11 C12 O2 11.4(3) . . . . ?
C15 C9 C10 C11 -177.21(14) . . . . ?
C16 C17 C18 C19 0.7(3) . . . . ?
C17 C16 C21 C20 2.3(3) . . . . ?
C17 C16 N1 C15 7.7(3) . . . . ?
C17 C18 C19 C20 1.6(3) . . . . ?
C18 C19 C20 C21 -2.0(3) . . . . ?
C19 C20 C21 C16 0.1(3) . . . . ?
C21 C16 C17 C18 -2.7(3) . . . . ?
C21 C16 N1 C15 -174.46(18) . . . . ?
N1 C16 C17 C18 175.10(17) . . . . ?
N1 C16 C21 C20 -175.65(17) . . . . ?
N2 C8 C9 C10 3.7(2) . . . . ?
N2 C8 C9 C15 179.72(14) . . . . ?
O1 C15 N1 C16 2.6(3) . . . . ?
O2 C12 N2 C6 -7.3(2) . . . . ?
O2 C12 N2 C8 171.52(14) . . . . ?
